data_4119747
loop_
_publ_author_name
'Yvonne Schmidt'
'Jonathan K. Lam'
'Hung V. Pham'
'K. N. Houk'
'Christopher D. Vanderwal'

_publ_section_title
;
 Studies on the Himbert Intramolecular Arene/Allene Diels-Alder
 Cycloaddition. Mechanistic Studies and Expansion of Scope to All-Carbon
 Tethers
;
_journal_name_full 'Journal of the American Chemical Society'
_journal_page_first 7339
_journal_page_last 7348
_journal_paper_doi 10.1021/ja4025963
_journal_volume 135
_journal_year 2013
_chemical_formula_sum 'C15 H14 Cl2 O'
_chemical_formula_weight 281.16
_chemical_name_systematic
; 
 ? 
;
_space_group_crystal_system triclinic
_space_group_IT_number 2
_space_group_name_Hall '-P 1'
_space_group_name_H-M_alt 'P -1'
_symmetry_space_group_name_Hall '-P 1'
_symmetry_space_group_name_H-M 'P -1'
_atom_sites_solution_hydrogens difmap
_atom_sites_solution_primary direct
_atom_sites_solution_secondary dimap
_audit_creation_method SHELXL-2012
_cell_angle_alpha 68.4580(7)
_cell_angle_beta 64.6209(7)
_cell_angle_gamma 82.3832(7)
_cell_formula_units_Z 2
_cell_length_a 8.7211(6)
_cell_length_b 9.0859(6)
_cell_length_c 9.9538(7)
_cell_measurement_reflns_used 5933
_cell_measurement_temperature 143(2)
_cell_measurement_theta_max 28.26
_cell_measurement_theta_min 2.41
_cell_volume 662.54(8)
_computing_cell_refinement 'Bruker SAINT'
_computing_data_collection 'Bruker APEX2'
_computing_data_reduction 'Bruker SAINT'
_computing_molecular_graphics 'Bruker SHELXTL'
_computing_publication_material 'Bruker SHELXTL'
_computing_structure_refinement 'SHELXL-2012 (Sheldrick, 2012)'
_computing_structure_solution 'SHELXS-97 (Sheldrick, 2008)'
_diffrn_ambient_temperature 143(2)
_diffrn_measured_fraction_theta_full 0.996
_diffrn_measured_fraction_theta_max 0.914
_diffrn_measurement_device_type 'Bruker APEX-II CCD'
_diffrn_measurement_method '\f and \w scans'
_diffrn_radiation_type MoK\a
_diffrn_radiation_wavelength 0.71073
_diffrn_reflns_av_R_equivalents 0.0119
_diffrn_reflns_av_unetI/netI 0.0132
_diffrn_reflns_Laue_measured_fraction_full 0.996
_diffrn_reflns_Laue_measured_fraction_max 0.914
_diffrn_reflns_limit_h_max 11
_diffrn_reflns_limit_h_min -11
_diffrn_reflns_limit_k_max 11
_diffrn_reflns_limit_k_min -12
_diffrn_reflns_limit_l_max 13
_diffrn_reflns_limit_l_min -13
_diffrn_reflns_number 7631
_diffrn_reflns_point_group_measured_fraction_full 0.996
_diffrn_reflns_point_group_measured_fraction_max 0.914
_diffrn_reflns_theta_full 25.500
_diffrn_reflns_theta_max 28.291
_diffrn_reflns_theta_min 2.411
_exptl_absorpt_coefficient_mu 0.474
_exptl_absorpt_correction_T_max 0.8621
_exptl_absorpt_correction_T_min 0.7863
_exptl_absorpt_correction_type multi-scan
_exptl_absorpt_process_details 'Bruker SADABS'
_exptl_crystal_colour colorless
_exptl_crystal_density_diffrn 1.409
_exptl_crystal_density_meas ?
_exptl_crystal_density_method not_measured
_exptl_crystal_description irregular
_exptl_crystal_F_000 292
_exptl_crystal_size_max 0.442
_exptl_crystal_size_mid 0.335
_exptl_crystal_size_min 0.224
_refine_diff_density_max 0.397
_refine_diff_density_min -0.184
_refine_diff_density_rms 0.044
_refine_ls_extinction_method none
_refine_ls_goodness_of_fit_ref 1.039
_refine_ls_hydrogen_treatment refall
_refine_ls_matrix_type full
_refine_ls_number_parameters 219
_refine_ls_number_reflns 3016
_refine_ls_number_restraints 0
_refine_ls_restrained_S_all 1.039
_refine_ls_R_factor_all 0.0285
_refine_ls_R_factor_gt 0.0266
_refine_ls_shift/su_max 0.002
_refine_ls_shift/su_mean 0.000
_refine_ls_structure_factor_coef Fsqd
_refine_ls_weighting_details
; 
 w=1/[\s^2^(Fo^2^)+(0.0393P)^2^+0.2445P] 
 where P=(Fo^2^+2Fc^2^)/3 
;
_refine_ls_weighting_scheme calc
_refine_ls_wR_factor_gt 0.0703
_refine_ls_wR_factor_ref 0.0720
_reflns_Friedel_coverage 0.000
_reflns_number_gt 2833
_reflns_number_total 3016
_reflns_threshold_expression 'I > 2\s(I)'
_cod_data_source_file ja4025963_si_003.cif
_cod_data_source_block cdv26
_cod_depositor_comments
;
The following automatic conversions were performed:

'_exptl_crystal_density_meas' value 'not_measured' was changed to '?'
- the value is perceived as not measured.

Automatic conversion script
Id: cif_fix_values 3008 2015-01-20 13:52:24Z robertas 
;
_cod_database_code 4119747
_shelx_space_group_comment
; 
The symmetry employed for this shelxl refinement is uniquely defined 
by the following loop, which should always be used as a source of 
symmetry information in preference to the above space-group names. 
They are only intended as comments. 
;
_shelx_estimated_absorpt_t_min 0.818
_shelx_estimated_absorpt_t_max 0.901
_shelxl_version_number 2012-6

loop_
_space_group_symop_operation_xyz
'x, y, z'
'-x, -y, -z'

loop_
_atom_site_label
_atom_site_type_symbol
_atom_site_fract_x
_atom_site_fract_y
_atom_site_fract_z
_atom_site_U_iso_or_equiv
_atom_site_adp_type
_atom_site_occupancy
_atom_site_site_symmetry_order
_atom_site_calc_flag
Cl1 Cl 1.00666(3) 1.08335(3) 0.18216(3) 0.02402(9) Uani 1 1 d
Cl2 Cl 0.49772(4) 0.61307(4) 0.18026(4) 0.02690(9) Uani 1 1 d
O1 O 0.69069(11) 1.21386(10) 0.10615(11) 0.0271(2) Uani 1 1 d
C1 C 0.58986(14) 0.94692(13) 0.17145(13) 0.0181(2) Uani 1 1 d
C2 C 0.70440(14) 1.07154(13) 0.15452(13) 0.0193(2) Uani 1 1 d
C3 C 0.83689(13) 0.98474(13) 0.20485(13) 0.0187(2) Uani 1 1 d
C4 C 0.80535(14) 0.82888(13) 0.26730(13) 0.0185(2) Uani 1 1 d
C5 C 0.91033(15) 0.69664(14) 0.31864(15) 0.0223(2) Uani 1 1 d
C6 C 0.63669(14) 0.78899(13) 0.27536(13) 0.0174(2) Uani 1 1 d
C7 C 1.17977(19) 0.39441(18) 0.2262(2) 0.0345(3) Uani 1 1 d
C8 C 1.02190(17) 0.43731(14) 0.29088(16) 0.0263(3) Uani 1 1 d
C9 C 0.95385(15) 0.59154(13) 0.21559(14) 0.0205(2) Uani 1 1 d
C10 C 0.80261(15) 0.56596(14) 0.18931(13) 0.0205(2) Uani 1 1 d
C11 C 0.66596(14) 0.65357(13) 0.21383(13) 0.0191(2) Uani 1 1 d
C12 C 0.50792(15) 0.73884(14) 0.44736(13) 0.0209(2) Uani 1 1 d
C13 C 0.37494(15) 0.82239(15) 0.50381(14) 0.0232(2) Uani 1 1 d
C14 C 0.32899(15) 0.97496(15) 0.40410(15) 0.0248(2) Uani 1 1 d
C15 C 0.40260(15) 0.98725(15) 0.23077(14) 0.0215(2) Uani 1 1 d
H1A H 0.6281(19) 0.9452(18) 0.0648(18) 0.026(4) Uiso 1 1 d
H5A H 0.8484(19) 0.6322(18) 0.4284(19) 0.024(4) Uiso 1 1 d
H5B H 1.012(2) 0.7349(19) 0.3117(18) 0.031(4) Uiso 1 1 d
H7A H 1.259(2) 0.463(2) 0.124(2) 0.045(5) Uiso 1 1 d
H7B H 1.218(2) 0.299(2) 0.279(2) 0.049(5) Uiso 1 1 d
H8A H 0.942(2) 0.371(2) 0.392(2) 0.034(4) Uiso 1 1 d
H9A H 1.0432(19) 0.6440(17) 0.1141(18) 0.025(4) Uiso 1 1 d
H10A H 0.8088(19) 0.4838(18) 0.1494(18) 0.028(4) Uiso 1 1 d
H12A H 0.5319(19) 0.6418(19) 0.5155(18) 0.027(4) Uiso 1 1 d
H13A H 0.3037(19) 0.7839(18) 0.6144(19) 0.028(4) Uiso 1 1 d
H14A H 0.373(2) 1.0657(19) 0.4145(19) 0.030(4) Uiso 1 1 d
H14B H 0.204(2) 0.983(2) 0.447(2) 0.038(4) Uiso 1 1 d
H15A H 0.343(2) 0.914(2) 0.2218(19) 0.032(4) Uiso 1 1 d
H15B H 0.3921(18) 1.0929(18) 0.1639(18) 0.024(4) Uiso 1 1 d

loop_
_atom_site_aniso_label
_atom_site_aniso_U_11
_atom_site_aniso_U_22
_atom_site_aniso_U_33
_atom_site_aniso_U_23
_atom_site_aniso_U_13
_atom_site_aniso_U_12
Cl1 0.01762(14) 0.02708(15) 0.02751(16) -0.01184(12) -0.00595(11) -0.00469(10)
Cl2 0.02573(16) 0.02934(16) 0.03541(17) -0.01527(13) -0.01775(13) 0.00012(11)
O1 0.0276(4) 0.0191(4) 0.0290(5) -0.0032(3) -0.0103(4) -0.0011(3)
C1 0.0180(5) 0.0200(5) 0.0151(5) -0.0047(4) -0.0068(4) 0.0000(4)
C2 0.0178(5) 0.0216(5) 0.0143(5) -0.0050(4) -0.0032(4) -0.0018(4)
C3 0.0155(5) 0.0223(5) 0.0178(5) -0.0084(4) -0.0044(4) -0.0021(4)
C4 0.0174(5) 0.0230(5) 0.0168(5) -0.0087(4) -0.0069(4) 0.0002(4)
C5 0.0226(6) 0.0225(6) 0.0256(6) -0.0081(5) -0.0139(5) 0.0019(4)
C6 0.0171(5) 0.0187(5) 0.0165(5) -0.0056(4) -0.0072(4) -0.0005(4)
C7 0.0361(7) 0.0319(7) 0.0536(9) -0.0253(7) -0.0292(7) 0.0131(6)
C8 0.0293(6) 0.0191(5) 0.0339(7) -0.0069(5) -0.0179(5) 0.0009(5)
C9 0.0191(5) 0.0190(5) 0.0210(5) -0.0053(4) -0.0074(4) 0.0000(4)
C10 0.0238(6) 0.0189(5) 0.0187(5) -0.0060(4) -0.0085(4) -0.0013(4)
C11 0.0196(5) 0.0207(5) 0.0179(5) -0.0055(4) -0.0084(4) -0.0038(4)
C12 0.0224(5) 0.0213(5) 0.0162(5) -0.0030(4) -0.0070(4) -0.0047(4)
C13 0.0218(5) 0.0272(6) 0.0175(5) -0.0072(5) -0.0040(4) -0.0057(4)
C14 0.0196(5) 0.0290(6) 0.0233(6) -0.0109(5) -0.0056(5) 0.0026(5)
C15 0.0186(5) 0.0244(6) 0.0226(6) -0.0081(5) -0.0098(4) 0.0020(4)

loop_
_atom_type_symbol
_atom_type_description
_atom_type_scat_dispersion_real
_atom_type_scat_dispersion_imag
_atom_type_scat_source
C C 0.0033 0.0016 'International Tables Vol C Tables 4.2.6.8 and 6.1.1.4'
H H 0.0000 0.0000 'International Tables Vol C Tables 4.2.6.8 and 6.1.1.4'
O O 0.0106 0.0060 'International Tables Vol C Tables 4.2.6.8 and 6.1.1.4'
Cl Cl 0.1484 0.1585 'International Tables Vol C Tables 4.2.6.8 and 6.1.1.4'

loop_
_geom_angle_atom_site_label_1
_geom_angle_atom_site_label_2
_geom_angle_atom_site_label_3
_geom_angle
C2 C1 C15 113.29(9)
C2 C1 C6 104.37(9)
C15 C1 C6 116.17(9)
O1 C2 C3 127.01(11)
O1 C2 C1 126.58(11)
C3 C2 C1 106.39(9)
C4 C3 C2 111.82(10)
C4 C3 Cl1 127.10(9)
C2 C3 Cl1 121.08(9)
C3 C4 C5 130.43(11)
C3 C4 C6 111.11(10)
C5 C4 C6 118.37(10)
C4 C5 C9 109.01(9)
C11 C6 C12 110.22(9)
C11 C6 C4 107.39(9)
C12 C6 C4 108.57(9)
C11 C6 C1 114.71(9)
C12 C6 C1 111.91(9)
C4 C6 C1 103.58(9)
C7 C8 C9 123.49(13)
C8 C9 C10 111.83(10)
C8 C9 C5 109.41(10)
C10 C9 C5 111.60(10)
C11 C10 C9 123.98(11)
C10 C11 C6 125.40(10)
C10 C11 Cl2 120.18(9)
C6 C11 Cl2 114.39(8)
C13 C12 C6 124.32(11)
C12 C13 C14 124.00(11)
C13 C14 C15 111.15(10)
C1 C15 C14 111.62(10)

loop_
_geom_bond_atom_site_label_1
_geom_bond_atom_site_label_2
_geom_bond_distance
Cl1 C3 1.7212(11)
Cl2 C11 1.7475(11)
O1 C2 1.2122(14)
C1 C2 1.5244(16)
C1 C15 1.5244(15)
C1 C6 1.5532(15)
C2 C3 1.4739(16)
C3 C4 1.3333(16)
C4 C5 1.4838(16)
C4 C6 1.5232(15)
C5 C9 1.5484(16)
C6 C11 1.5133(15)
C6 C12 1.5214(15)
C7 C8 1.3206(19)
C8 C9 1.5057(16)
C9 C10 1.5112(16)
C10 C11 1.3249(17)
C12 C13 1.3260(17)
C13 C14 1.5002(18)
C14 C15 1.5262(16)
